data_4033072
loop_
_publ_author_name
'Jim\'enez, Ferm\'in'
'Fern\'andez, Antonio'
'Boulifa, Ettahir'
'Mansour, Ahmed Ibn'
'Alvarez-Manzaneda, Ram\'on'
'Chahboun, Rachid'
'Alvarez-Manzaneda, Enrique'

_publ_section_title
;
 Diastereoselective Intramolecular Heck Reaction Assisted by an Acetate
 Group: Synthesis of the Decahydrobenzofluorene Derivative Dasyscyphin E.
;
_journal_issue 18
_journal_name_full 'The Journal of organic chemistry'
_journal_page_first 9550
_journal_page_last 9559
_journal_paper_doi 10.1021/acs.joc.7b01551
_journal_volume 82
_journal_year 2017
_chemical_formula_sum 'C25 H35 O5.5'
_chemical_formula_weight 423.53
_space_group_crystal_system monoclinic
_space_group_IT_number 5
_space_group_name_Hall 'C 2y'
_space_group_name_H-M_alt 'C 1 2 1'
_symmetry_space_group_name_Hall 'C 2y'
_symmetry_space_group_name_H-M 'C 1 2 1'
_atom_sites_solution_hydrogens mixed
_audit_creation_method SHELXL-2016/6
_cell_angle_alpha 90
_cell_angle_beta 98.419(3)
_cell_angle_gamma 90
_cell_formula_units_Z 8
_cell_length_a 27.4647(17)
_cell_length_b 9.7877(6)
_cell_length_c 17.8406(11)
_cell_measurement_reflns_used 6827
_cell_measurement_temperature 100(2)
_cell_measurement_theta_max 42.16
_cell_measurement_theta_min 2.50
_cell_volume 4744.2(5)
_computing_cell_refinement 'Bruker Apex II'
_computing_data_collection 'Bruker ApexII'
_computing_data_reduction 'Bruker Apex II'
_computing_structure_refinement 'SHELXL-2016/6 (Sheldrick, 2016)'
_computing_structure_solution 'SHELXL-2016/6 (Sheldrick, 2016)'
_diffrn_ambient_temperature 100(2)
_diffrn_measured_fraction_theta_full 0.997
_diffrn_measured_fraction_theta_max 0.997
_diffrn_measurement_device_type 'Bruker D8 Venture'
_diffrn_measurement_method 'Phi and Omega Scans'
_diffrn_radiation_type MoK\a
_diffrn_radiation_wavelength 0.71069
_diffrn_reflns_av_R_equivalents 0.0241
_diffrn_reflns_av_unetI/netI 0.0328
_diffrn_reflns_Laue_measured_fraction_full 0.997
_diffrn_reflns_Laue_measured_fraction_max 0.997
_diffrn_reflns_limit_h_max 22
_diffrn_reflns_limit_h_min -23
_diffrn_reflns_limit_k_max 8
_diffrn_reflns_limit_k_min -8
_diffrn_reflns_limit_l_max 15
_diffrn_reflns_limit_l_min -15
_diffrn_reflns_number 9274
_diffrn_reflns_point_group_measured_fraction_full 0.992
_diffrn_reflns_point_group_measured_fraction_max 0.992
_diffrn_reflns_theta_full 18.033
_diffrn_reflns_theta_max 18.033
_diffrn_reflns_theta_min 1.154
_diffrn_source 'fine-focus sealed tube'
_exptl_absorpt_coefficient_mu 0.082
_exptl_absorpt_correction_T_max 1.000
_exptl_absorpt_correction_T_min 0.895
_exptl_absorpt_correction_type empirical
_exptl_absorpt_process_details 'Bruker SADABS (Bruker, 1999)'
_exptl_crystal_colour colourless
_exptl_crystal_density_diffrn 1.186
_exptl_crystal_description prismatic
_exptl_crystal_F_000 1832
_exptl_crystal_size_max 0.320
_exptl_crystal_size_mid 0.040
_exptl_crystal_size_min 0.030
_refine_diff_density_max 0.268
_refine_diff_density_min -0.109
_refine_diff_density_rms 0.027
_refine_ls_abs_structure_details
;
 Flack x determined using 1274 quotients [(I+)-(I-)]/[(I+)+(I-)]
 (Parsons, Flack and Wagner, Acta Cryst. B69 (2013) 249-259).
;
_refine_ls_abs_structure_Flack -1.9(6)
_refine_ls_extinction_coef 0.0041(4)
_refine_ls_extinction_expression Fc^*^=kFc[1+0.001xFc^2^\l^3^/sin(2\q)]^-1/4^
_refine_ls_extinction_method 'SHELXL-2016/6 (Sheldrick 2016)'
_refine_ls_goodness_of_fit_ref 1.070
_refine_ls_hydrogen_treatment mixed
_refine_ls_matrix_type full
_refine_ls_number_parameters 575
_refine_ls_number_reflns 3277
_refine_ls_number_restraints 4
_refine_ls_restrained_S_all 1.069
_refine_ls_R_factor_all 0.0373
_refine_ls_R_factor_gt 0.0322
_refine_ls_shift/su_max 0.000
_refine_ls_shift/su_mean 0.000
_refine_ls_structure_factor_coef Fsqd
_refine_ls_weighting_details 'w=1/[\s^2^(Fo^2^)+(0.0447P)^2^+1.5884P] where P=(Fo^2^+2Fc^2^)/3'
_refine_ls_weighting_scheme calc
_refine_ls_wR_factor_gt 0.0721
_refine_ls_wR_factor_ref 0.0751
_reflns_Friedel_coverage 0.832
_reflns_Friedel_fraction_full 0.987
_reflns_Friedel_fraction_max 0.987
_reflns_number_gt 3046
_reflns_number_total 3277
_reflns_threshold_expression 'I > 2\s(I)'
_cod_data_source_file jo7b01551_si_002.cif
_cod_data_source_block shelx
_cod_depositor_comments
;

2020-08-12
Z value and formula fixed to values more according to usual
chemical conventions.                 miguel
;
_cod_original_formula_sum 'C50 H70 O11'
_cod_original_formula_weight 847.06
_cod_original_formula_units_Z 4
_cod_database_code 4033072
_shelx_shelxl_version_number 2016/6
_shelx_space_group_comment
;
The symmetry employed for this shelxl refinement is uniquely defined
by the following loop, which should always be used as a source of
symmetry information in preference to the above space-group names.
They are only intended as comments.
;
_shelx_estimated_absorpt_t_min 0.974
_shelx_estimated_absorpt_t_max 0.998

loop_
_space_group_symop_operation_xyz
'x, y, z'
'-x, y, -z'
'x+1/2, y+1/2, z'
'-x+1/2, y+1/2, -z'

loop_
_atom_site_label
_atom_site_type_symbol
_atom_site_fract_x
_atom_site_fract_y
_atom_site_fract_z
_atom_site_U_iso_or_equiv
_atom_site_adp_type
_atom_site_occupancy
_atom_site_site_symmetry_order
_atom_site_calc_flag
_atom_site_refinement_flags_posn
_atom_site_refinement_flags_adp
C1 C 1.0470(3) 1.0084(7) 0.7320(4) 0.067(2) Uani 1 1 d . .
H57A H 1.050458 0.961578 0.685790 0.101 Uiso 1 1 d R U
H57B H 1.069462 0.970206 0.772907 0.101 Uiso 1 1 d R U
H57C H 1.054175 1.103646 0.726802 0.101 Uiso 1 1 d R U
C2 C 0.9612(3) 1.0523(8) 0.6992(5) 0.0355(19) Uani 1 1 d . .
C3 C 0.9108(2) 1.0380(6) 0.7239(3) 0.0225(17) Uani 1 1 d . .
C4 C 0.8907(2) 0.8892(6) 0.7306(4) 0.0272(18) Uani 1 1 d . .
H25 H 0.860281 0.900574 0.754708 0.033 Uiso 1 1 calc R U
C5 C 0.8732(2) 0.8144(6) 0.6554(3) 0.0228(17) Uani 1 1 d . .
C6 C 0.8385(2) 0.9102(6) 0.6044(3) 0.0282(18) Uani 1 1 d . .
H20A H 0.829479 0.866049 0.554315 0.034 Uiso 1 1 calc R U
H20B H 0.807857 0.921794 0.626889 0.034 Uiso 1 1 calc R U
C7 C 0.8596(2) 1.0499(6) 0.5925(3) 0.0304(18) Uani 1 1 d . .
H32A H 0.834975 1.105715 0.559870 0.037 Uiso 1 1 calc R U
H32B H 0.889060 1.040643 0.566926 0.037 Uiso 1 1 calc R U
C8 C 0.8735(2) 1.1200(6) 0.6687(3) 0.0271(18) Uani 1 1 d . .
H31A H 0.843385 1.134520 0.692082 0.033 Uiso 1 1 calc R U
H31B H 0.887705 1.210762 0.660461 0.033 Uiso 1 1 calc R U
C9 C 0.9147(2) 1.1105(6) 0.8010(4) 0.0369(19) Uani 1 1 d . .
H48A H 0.940166 1.068025 0.835995 0.055 Uiso 1 1 d R U
H48B H 0.883919 1.103268 0.820081 0.055 Uiso 1 1 d R U
H48C H 0.922629 1.205131 0.795301 0.055 Uiso 1 1 d R U
C10 C 0.9240(2) 0.7971(6) 0.7848(3) 0.0341(19) Uani 1 1 d . .
H26A H 0.956006 0.785729 0.766182 0.041 Uiso 1 1 calc R U
H26B H 0.930330 0.840620 0.835419 0.041 Uiso 1 1 calc R U
C11 C 0.9009(3) 0.6593(7) 0.7916(4) 0.0314(18) Uani 1 1 d . .
H22 H 0.913268 0.605544 0.834544 0.038 Uiso 1 1 calc R U
C12 C 0.8648(3) 0.6063(6) 0.7430(4) 0.0256(17) Uani 1 1 d . .
C13 C 0.8424(2) 0.6864(6) 0.6730(4) 0.0237(17) Uani 1 1 d . .
H29 H 0.811097 0.724917 0.686446 0.028 Uiso 1 1 calc R U
C14 C 0.8406(2) 0.4742(7) 0.7605(3) 0.0348(17) Uani 1 1 d . .
H36A H 0.855668 0.440591 0.808913 0.052 Uiso 1 1 d R U
H36B H 0.844496 0.408140 0.722048 0.052 Uiso 1 1 d R U
H36C H 0.806195 0.489824 0.761486 0.052 Uiso 1 1 d R U
C15 C 0.9171(2) 0.7740(6) 0.6157(3) 0.0346(19) Uani 1 1 d . .
H49A H 0.905422 0.735432 0.566916 0.052 Uiso 1 1 d R U
H49B H 0.936818 0.707760 0.646132 0.052 Uiso 1 1 d R U
H49C H 0.936694 0.853390 0.609528 0.052 Uiso 1 1 d R U
C16 C 0.8263(3) 0.5974(7) 0.6023(3) 0.0264(18) Uani 1 1 d . .
H19 H 0.822837 0.659045 0.557139 0.032 Uiso 1 1 calc R U
C17 C 0.8723(3) 0.4652(7) 0.5238(5) 0.0313(18) Uani 1 1 d . .
C18 C 0.9143(2) 0.3706(7) 0.5228(4) 0.0401(19) Uani 1 1 d . .
H45A H 0.905632 0.300558 0.485529 0.060 Uiso 1 1 d R U
H45B H 0.922512 0.329518 0.571847 0.060 Uiso 1 1 d R U
H45C H 0.942127 0.420783 0.510533 0.060 Uiso 1 1 d R U
C19 C 0.7780(3) 0.5231(8) 0.6010(3) 0.0233(17) Uani 1 1 d . .
C20 C 0.7368(3) 0.6005(7) 0.6089(3) 0.0263(18) Uani 1 1 d . .
H39 H 0.739484 0.696936 0.614179 0.032 Uiso 1 1 calc R U
C21 C 0.6919(3) 0.5380(9) 0.6092(3) 0.0290(18) Uani 1 1 d . .
C22 C 0.6854(3) 0.3971(9) 0.6010(3) 0.0264(18) Uani 1 1 d . .
C23 C 0.7260(4) 0.3242(7) 0.5892(3) 0.0314(19) Uani 1 1 d . .
H56 H 0.722718 0.228637 0.580549 0.038 Uiso 1 1 calc R U
C24 C 0.7722(3) 0.3839(8) 0.5893(3) 0.0306(19) Uani 1 1 d . .
H37 H 0.799533 0.329241 0.581279 0.037 Uiso 1 1 calc R U
C25 C 0.6364(3) 0.3307(7) 0.6045(4) 0.043(2) Uani 1 1 d . .
H44A H 0.638575 0.235483 0.592382 0.064 Uiso 1 1 d R U
H44B H 0.611636 0.373371 0.568539 0.064 Uiso 1 1 d R U
H44C H 0.627952 0.340138 0.654508 0.064 Uiso 1 1 d R U
C26 C 0.9849(4) 0.4509(9) 1.3152(5) 0.127(4) Uani 1 1 d . .
H61A H 0.961004 0.507973 1.334037 0.191 Uiso 1 1 d R U
H61B H 1.017389 0.484477 1.333222 0.191 Uiso 1 1 d R U
H61C H 0.981867 0.359024 1.332831 0.191 Uiso 1 1 d R U
C27 C 0.9332(3) 0.4099(7) 1.1994(5) 0.041(2) Uani 1 1 d . .
C28 C 0.9281(2) 0.4162(7) 1.1129(4) 0.0296(18) Uani 1 1 d . .
C29 C 0.9245(2) 0.5645(7) 1.0800(3) 0.0277(18) Uani 1 1 d . .
H15 H 0.928616 0.553300 1.025577 0.033 Uiso 1 1 calc R U
C30 C 0.8740(2) 0.6357(6) 1.0777(4) 0.0240(18) Uani 1 1 d . .
C31 C 0.8330(2) 0.5388(6) 1.0422(4) 0.0312(19) Uani 1 1 d . .
H18A H 0.800726 0.582247 1.044448 0.037 Uiso 1 1 calc R U
H18B H 0.836141 0.524960 0.988108 0.037 Uiso 1 1 calc R U
C32 C 0.8342(2) 0.4005(6) 1.0810(4) 0.0351(19) Uani 1 1 d . .
H35A H 0.828741 0.412492 1.134251 0.042 Uiso 1 1 calc R U
H35B H 0.807452 0.342152 1.055057 0.042 Uiso 1 1 calc R U
C33 C 0.8835(2) 0.3313(7) 1.0791(3) 0.0319(18) Uani 1 1 d . .
H30A H 0.886566 0.309504 1.025801 0.038 Uiso 1 1 calc R U
H30B H 0.883967 0.243920 1.107125 0.038 Uiso 1 1 calc R U
C34 C 0.9742(3) 0.3445(7) 1.0917(4) 0.060(2) Uani 1 1 d . .
H50A H 0.975536 0.252450 1.110513 0.090 Uiso 1 1 d R U
H50B H 1.003024 0.393186 1.114035 0.090 Uiso 1 1 d R U
H50C H 0.972769 0.343193 1.037604 0.090 Uiso 1 1 d R U
C35 C 0.9666(2) 0.6586(7) 1.1131(4) 0.043(2) Uani 1 1 d . .
H51A H 0.966949 0.667281 1.168429 0.051 Uiso 1 1 calc R U
H51B H 0.998360 0.617884 1.104528 0.051 Uiso 1 1 calc R U
C36 C 0.9615(3) 0.7971(8) 1.0776(4) 0.0376(19) Uani 1 1 d . .
H47 H 0.989779 0.854125 1.084256 0.045 Uiso 1 1 calc R U
C37 C 0.9213(3) 0.8473(7) 1.0380(4) 0.0271(18) Uani 1 1 d . .
C38 C 0.8738(2) 0.7663(6) 1.0263(3) 0.0228(17) Uani 1 1 d . .
H13 H 0.871137 0.730229 0.973440 0.027 Uiso 1 1 calc R U
C39 C 0.9223(2) 0.9839(7) 1.0004(3) 0.0364(18) Uani 1 1 d . .
H27A H 0.955712 1.014951 1.004092 0.055 Uiso 1 1 d R U
H27B H 0.903529 1.048297 1.025066 0.055 Uiso 1 1 d R U
H27C H 0.908316 0.976101 0.948049 0.055 Uiso 1 1 d R U
C40 C 0.8657(2) 0.6790(6) 1.1579(4) 0.0344(19) Uani 1 1 d . .
H46A H 0.870256 0.601738 1.191337 0.052 Uiso 1 1 d R U
H46B H 0.832766 0.713270 1.156093 0.052 Uiso 1 1 d R U
H46C H 0.888785 0.749241 1.176111 0.052 Uiso 1 1 d R U
C41 C 0.8274(2) 0.8547(6) 1.0266(4) 0.0264(18) Uani 1 1 d . .
H38 H 0.800366 0.792331 1.037101 0.032 Uiso 1 1 calc R U
C42 C 0.7979(3) 0.9852(7) 1.1248(4) 0.0266(18) Uani 1 1 d . .
C43 C 0.8141(2) 1.0686(7) 1.1943(4) 0.0366(19) Uani 1 1 d . .
H53A H 0.786542 1.118331 1.207741 0.055 Uiso 1 1 d R U
H53B H 0.839205 1.131738 1.184445 0.055 Uiso 1 1 d R U
H53C H 0.827082 1.009468 1.235391 0.055 Uiso 1 1 d R U
C44 C 0.8089(2) 0.9304(9) 0.9538(4) 0.0241(17) Uani 1 1 d . .
C45 C 0.7922(2) 0.8556(7) 0.8891(5) 0.0226(17) Uani 1 1 d . .
H40 H 0.794727 0.758793 0.889918 0.027 Uiso 1 1 calc R U
C46 C 0.7719(2) 0.9214(9) 0.8237(5) 0.0247(18) Uani 1 1 d . .
C47 C 0.7688(2) 1.0632(9) 0.8197(4) 0.0238(17) Uani 1 1 d . .
C48 C 0.7865(2) 1.1374(7) 0.8838(5) 0.0263(17) Uani 1 1 d . .
H33 H 0.785544 1.234430 0.882253 0.032 Uiso 1 1 calc R U
C49 C 0.8057(2) 1.0711(9) 0.9505(4) 0.0289(18) Uani 1 1 d . .
H28 H 0.816813 1.123457 0.994509 0.035 Uiso 1 1 calc R U
C50 C 0.7468(2) 1.1326(6) 0.7470(3) 0.0331(19) Uani 1 1 d . .
H34A H 0.754938 1.228073 0.750077 0.050 Uiso 1 1 d R U
H34B H 0.711721 1.121950 0.739639 0.050 Uiso 1 1 d R U
H34C H 0.759970 1.092417 0.705128 0.050 Uiso 1 1 d R U
O1 O 0.97029(16) 1.1171(5) 0.6454(3) 0.0477(14) Uani 1 1 d . .
O2 O 0.9968(2) 0.9928(5) 0.7478(3) 0.0465(13) Uani 1 1 d . .
O3 O 0.84663(17) 0.5092(4) 0.4680(3) 0.0371(13) Uani 1 1 d . .
O4 O 0.86590(15) 0.4998(4) 0.5945(3) 0.0278(11) Uani 1 1 d . .
O5 O 0.64982(17) 0.6098(4) 0.6193(2) 0.0364(12) Uani 1 1 d . .
H6 H 0.656676 0.693054 0.625576 0.055 Uiso 1 1 calc R U
O6 O 0.9023(2) 0.3630(5) 1.2345(3) 0.0498(15) Uani 1 1 d . .
O7 O 0.9765(2) 0.4533(6) 1.2325(3) 0.0827(19) Uani 1 1 d . .
O8 O 0.75626(19) 0.9523(4) 1.1014(2) 0.0331(12) Uani 1 1 d . .
O9 O 0.83728(15) 0.9485(4) 1.0907(2) 0.0270(11) Uani 1 1 d . .
O10 O 0.75530(19) 0.8379(5) 0.7628(3) 0.0312(13) Uani 1 1 d . .
OW1 O 0.66702(18) 0.8762(5) 0.6681(3) 0.0351(13) Uani 1 1 d D .
H1 H 0.731(2) 0.875(7) 0.733(4) 0.05(3) Uiso 1 1 d . .
H1OW H 0.643(2) 0.876(7) 0.692(4) 0.07(3) Uiso 1 1 d D .
H2OW H 0.662(3) 0.928(8) 0.626(4) 0.10(4) Uiso 1 1 d D .

loop_
_atom_site_aniso_label
_atom_site_aniso_U_11
_atom_site_aniso_U_22
_atom_site_aniso_U_33
_atom_site_aniso_U_23
_atom_site_aniso_U_13
_atom_site_aniso_U_12
C1 0.025(6) 0.054(6) 0.124(7) 0.021(5) 0.016(5) 0.004(4)
C2 0.034(7) 0.024(5) 0.047(6) 0.001(5) 0.001(6) 0.003(5)
C3 0.020(5) 0.018(5) 0.027(5) -0.002(4) -0.003(4) -0.002(4)
C4 0.023(4) 0.028(5) 0.029(5) 0.003(4) 0.002(4) 0.003(4)
C5 0.019(4) 0.023(4) 0.026(4) -0.004(4) 0.000(4) 0.005(4)
C6 0.036(4) 0.023(5) 0.025(4) 0.002(4) 0.002(4) 0.003(4)
C7 0.036(4) 0.023(5) 0.031(5) 0.000(4) 0.000(4) 0.004(4)
C8 0.032(4) 0.020(4) 0.029(5) -0.003(4) 0.003(4) 0.001(4)
C9 0.039(5) 0.030(5) 0.039(5) 0.003(4) -0.003(4) -0.004(4)
C10 0.034(5) 0.027(5) 0.038(5) 0.007(4) -0.005(4) 0.001(4)
C11 0.032(5) 0.026(5) 0.034(5) 0.008(4) -0.002(4) 0.002(4)
C12 0.028(5) 0.020(5) 0.028(5) 0.004(4) 0.001(4) 0.000(4)
C13 0.023(4) 0.022(4) 0.025(5) -0.003(4) 0.000(4) 0.001(4)
C14 0.039(4) 0.034(5) 0.029(4) 0.002(4) -0.001(3) -0.003(4)
C15 0.046(5) 0.021(4) 0.035(4) -0.002(3) 0.001(4) 0.001(4)
C16 0.026(5) 0.024(4) 0.028(5) 0.001(4) 0.002(4) 0.009(5)
C17 0.042(6) 0.023(5) 0.028(6) -0.003(5) 0.006(5) 0.000(5)
C18 0.043(5) 0.033(4) 0.048(5) -0.001(4) 0.016(4) 0.006(4)
C19 0.027(6) 0.024(6) 0.018(4) 0.000(3) -0.002(3) 0.005(5)
C20 0.028(5) 0.024(5) 0.024(4) 0.000(3) -0.008(4) -0.008(6)
C21 0.036(7) 0.029(7) 0.021(4) -0.005(4) 0.001(4) 0.011(6)
C22 0.024(6) 0.027(6) 0.027(5) -0.002(4) 0.000(4) 0.000(6)
C23 0.046(6) 0.022(5) 0.022(4) -0.003(3) -0.006(4) -0.010(6)
C24 0.045(7) 0.019(6) 0.026(4) -0.003(4) -0.001(4) 0.005(5)
C25 0.049(6) 0.040(5) 0.038(5) -0.007(4) 0.004(4) 0.000(5)
C26 0.214(12) 0.084(7) 0.053(7) 0.030(6) -0.081(7) -0.065(8)
C27 0.045(7) 0.019(5) 0.055(8) 0.002(4) -0.006(6) -0.006(4)
C28 0.021(5) 0.035(5) 0.032(6) 0.001(4) 0.003(4) 0.003(4)
C29 0.027(5) 0.027(5) 0.029(4) 0.012(4) 0.002(4) 0.004(4)
C30 0.019(5) 0.027(5) 0.027(5) -0.001(4) 0.005(3) 0.006(4)
C31 0.018(4) 0.030(5) 0.044(4) -0.015(4) 0.001(4) -0.003(4)
C32 0.031(5) 0.020(5) 0.052(5) -0.002(4) -0.002(4) -0.004(4)
C33 0.028(5) 0.033(4) 0.034(4) -0.002(4) 0.002(4) 0.005(5)
C34 0.043(5) 0.052(5) 0.087(6) 0.010(5) 0.018(4) 0.011(5)
C35 0.022(5) 0.042(6) 0.061(5) 0.014(5) -0.001(4) -0.005(4)
C36 0.030(6) 0.040(6) 0.040(5) 0.012(4) -0.003(4) -0.012(4)
C37 0.024(5) 0.035(5) 0.021(4) 0.001(4) -0.005(4) 0.000(5)
C38 0.015(5) 0.028(5) 0.023(4) -0.005(4) -0.006(3) 0.004(4)
C39 0.032(4) 0.038(5) 0.039(4) 0.007(4) 0.002(3) -0.002(4)
C40 0.041(5) 0.027(4) 0.035(5) 0.004(4) 0.005(4) -0.002(4)
C41 0.025(5) 0.029(4) 0.024(5) -0.009(5) -0.001(3) -0.001(4)
C42 0.035(6) 0.015(4) 0.032(5) 0.007(4) 0.014(5) 0.005(5)
C43 0.045(5) 0.034(4) 0.032(5) -0.005(4) 0.011(4) 0.002(4)
C44 0.019(4) 0.024(6) 0.030(6) 0.002(5) 0.004(4) 0.007(4)
C45 0.020(4) 0.020(4) 0.026(5) -0.006(5) -0.003(4) 0.001(4)
C46 0.021(5) 0.035(7) 0.018(6) -0.011(6) 0.002(4) 0.001(4)
C47 0.018(5) 0.024(7) 0.030(6) 0.006(6) 0.005(4) 0.003(4)
C48 0.023(4) 0.025(5) 0.031(5) -0.008(6) 0.002(4) -0.004(4)
C49 0.027(5) 0.030(7) 0.028(6) -0.002(5) 0.000(4) 0.002(4)
C50 0.034(5) 0.027(4) 0.039(5) 0.004(4) 0.005(4) 0.005(4)
O1 0.039(3) 0.050(3) 0.056(4) 0.017(3) 0.012(3) 0.001(3)
O2 0.026(3) 0.042(3) 0.070(3) 0.016(3) 0.001(3) 0.001(3)
O3 0.051(3) 0.032(3) 0.026(3) 0.001(3) -0.001(3) 0.008(3)
O4 0.036(3) 0.021(3) 0.026(3) 0.001(2) 0.004(2) 0.006(3)
O5 0.039(3) 0.028(3) 0.041(3) -0.007(2) 0.003(2) 0.003(3)
O6 0.059(4) 0.048(3) 0.044(3) 0.007(3) 0.013(3) 0.008(3)
O7 0.093(5) 0.073(4) 0.064(4) 0.035(3) -0.048(4) -0.058(4)
O8 0.024(3) 0.035(3) 0.041(3) -0.005(2) 0.004(3) -0.002(3)
O9 0.027(3) 0.032(3) 0.022(3) -0.005(3) 0.001(2) 0.001(2)
O10 0.033(3) 0.029(3) 0.029(3) 0.000(3) -0.004(3) 0.007(3)
OW1 0.039(4) 0.035(3) 0.031(3) 0.001(3) 0.005(3) -0.004(3)

loop_
_atom_type_symbol
_atom_type_description
_atom_type_scat_dispersion_real
_atom_type_scat_dispersion_imag
_atom_type_scat_source
C C 0.0033 0.0016 'International Tables Vol C Tables 4.2.6.8 and 6.1.1.4'
H H 0.0000 0.0000 'International Tables Vol C Tables 4.2.6.8 and 6.1.1.4'
O O 0.0106 0.0060 'International Tables Vol C Tables 4.2.6.8 and 6.1.1.4'

loop_
_geom_angle_atom_site_label_1
_geom_angle_atom_site_label_2
_geom_angle_atom_site_label_3
_geom_angle
O1 C2 O2 121.8(7)
O1 C2 C3 125.6(7)
O2 C2 C3 112.4(7)
C2 C3 C9 105.6(5)
C2 C3 C8 108.4(6)
C9 C3 C8 106.6(5)
C2 C3 C4 116.9(5)
C9 C3 C4 109.9(5)
C8 C3 C4 108.9(5)
C10 C4 C5 110.7(5)
C10 C4 C3 114.3(5)
C5 C4 C3 116.3(5)
C6 C5 C15 110.2(5)
C6 C5 C4 108.3(5)
C15 C5 C4 110.9(5)
C6 C5 C13 107.5(5)
C15 C5 C13 111.6(5)
C4 C5 C13 108.3(5)
C7 C6 C5 114.6(5)
C6 C7 C8 109.6(5)
C7 C8 C3 113.2(5)
C11 C10 C4 111.1(5)
C12 C11 C10 125.7(6)
C11 C12 C14 120.8(6)
C11 C12 C13 120.6(6)
C14 C12 C13 118.2(6)
C12 C13 C16 114.3(5)
C12 C13 C5 114.2(5)
C16 C13 C5 112.7(5)
O4 C16 C19 110.3(6)
O4 C16 C13 108.4(5)
C19 C16 C13 115.6(5)
O3 C17 O4 122.7(6)
O3 C17 C18 125.0(7)
O4 C17 C18 112.3(7)
C24 C19 C20 118.4(7)
C24 C19 C16 123.9(8)
C20 C19 C16 117.6(7)
C21 C20 C19 120.1(6)
C20 C21 O5 122.6(8)
C20 C21 C22 122.7(7)
O5 C21 C22 114.6(8)
C23 C22 C21 115.9(7)
C23 C22 C25 122.4(8)
C21 C22 C25 121.7(8)
C22 C23 C24 122.9(6)
C19 C24 C23 119.8(7)
O6 C27 O7 122.9(8)
O6 C27 C28 124.6(7)
O7 C27 C28 112.4(8)
C33 C28 C27 109.0(6)
C33 C28 C34 107.1(5)
C27 C28 C34 105.8(6)
C33 C28 C29 110.7(5)
C27 C28 C29 114.1(5)
C34 C28 C29 109.9(5)
C35 C29 C30 111.4(5)
C35 C29 C28 114.3(5)
C30 C29 C28 115.9(5)
C31 C30 C40 110.7(5)
C31 C30 C29 109.4(5)
C40 C30 C29 110.7(5)
C31 C30 C38 108.8(5)
C40 C30 C38 109.2(5)
C29 C30 C38 108.0(5)
C32 C31 C30 113.4(5)
C33 C32 C31 110.3(5)
C32 C33 C28 114.5(5)
C36 C35 C29 111.3(5)
C37 C36 C35 125.9(6)
C36 C37 C39 120.3(6)
C36 C37 C38 121.1(6)
C39 C37 C38 118.5(6)
C37 C38 C41 113.7(5)
C37 C38 C30 114.5(5)
C41 C38 C30 112.8(5)
O9 C41 C44 111.4(5)
O9 C41 C38 107.2(5)
C44 C41 C38 116.5(5)
O8 C42 O9 123.4(6)
O8 C42 C43 125.9(7)
O9 C42 C43 110.7(7)
C49 C44 C45 118.7(6)
C49 C44 C41 122.3(7)
C45 C44 C41 118.9(7)
C46 C45 C44 120.1(6)
C45 C46 O10 115.8(8)
C45 C46 C47 121.6(7)
O10 C46 C47 122.6(8)
C48 C47 C46 118.1(7)
C48 C47 C50 121.5(7)
C46 C47 C50 120.5(8)
C47 C48 C49 120.4(6)
C44 C49 C48 121.1(6)
C2 O2 C1 116.8(5)
C17 O4 C16 117.0(5)
C27 O7 C26 116.5(7)
C42 O9 C41 116.4(5)

loop_
_geom_bond_atom_site_label_1
_geom_bond_atom_site_label_2
_geom_bond_distance
C1 O2 1.455(7)
C2 O1 1.206(7)
C2 O2 1.339(8)
C2 C3 1.521(9)
C3 C9 1.538(8)
C3 C8 1.538(8)
C3 C4 1.568(8)
C4 C10 1.526(8)
C4 C5 1.541(8)
C5 C6 1.537(8)
C5 C15 1.538(8)
C5 C13 1.568(8)
C6 C7 1.512(8)
C7 C8 1.521(8)
C10 C11 1.503(8)
C11 C12 1.323(8)
C12 C14 1.507(9)
C12 C13 1.527(8)
C13 C16 1.544(8)
C16 O4 1.470(7)
C16 C19 1.510(8)
C17 O3 1.211(7)
C17 O4 1.342(7)
C17 C18 1.481(8)
C19 C24 1.383(8)
C19 C20 1.387(8)
C20 C21 1.375(8)
C21 O5 1.387(7)
C21 C22 1.396(8)
C22 C23 1.367(8)
C22 C25 1.502(9)
C23 C24 1.396(8)
C26 O7 1.461(9)
C27 O6 1.215(8)
C27 O7 1.318(8)
C27 C28 1.530(10)
C28 C33 1.529(8)
C28 C34 1.542(9)
C28 C29 1.563(8)
C29 C35 1.530(8)
C29 C30 1.547(8)
C30 C31 1.535(8)
C30 C40 1.541(8)
C30 C38 1.573(8)
C31 C32 1.519(8)
C32 C33 1.518(8)
C35 C36 1.494(9)
C36 C37 1.316(8)
C37 C39 1.498(9)
C37 C38 1.515(8)
C38 C41 1.540(8)
C41 O9 1.461(7)
C41 C44 1.517(8)
C42 O8 1.202(7)
C42 O9 1.364(7)
C42 C43 1.498(8)
C44 C49 1.381(9)
C44 C45 1.386(8)
C45 C46 1.377(8)
C46 O10 1.382(7)
C46 C47 1.391(8)
C47 C48 1.382(8)
C47 C50 1.510(8)
C48 C49 1.389(8)
